data_7713821
loop_
_publ_author_name
'Carbonel, Halen'
'Mikulski, Timothy D.'
'Nugraha, Kahargyan'
'Johnston, James'
'Wang, Yichun'
'Brown, Seth N.'

_publ_section_title
;
 Optically active bis(aminophenols) and their metal complexes
;
_journal_name_full 'Dalton Transactions'
_journal_paper_doi 10.1039/D3DT02436A
_journal_year 2023
_chemical_absolute_configuration rmad
_chemical_formula_moiety 'C46 H56 N2 O7 Os, C H4 O'
_chemical_formula_sum 'C47 H60 N2 O8 Os'
_chemical_formula_weight 971.17
_chemical_name_common '(C,R,R)-(Bdan)OsO . CH3OH'
_chemical_name_systematic
'(C,R,R)-Oxo(2,3-butanediylbis(2-(2-oxy-3,5-di-tert-butylphenyl)amido)benzoate)osmium methanol solvate'
_space_group_crystal_system orthorhombic
_space_group_IT_number 19
_space_group_name_Hall 'P 2ac 2ab'
_space_group_name_H-M_alt 'P 21 21 21'
_atom_sites_solution_hydrogens geom
_atom_sites_solution_primary heavy
_atom_sites_solution_secondary difmap
_audit_creation_method SHELXL-2013
_audit_update_record
;
2023-07-14 deposited with the CCDC.	2023-08-28 downloaded from the CCDC.
;
_cell_angle_alpha 90
_cell_angle_beta 90
_cell_angle_gamma 90
_cell_formula_units_Z 8
_cell_length_a 12.7929(3)
_cell_length_b 18.4722(4)
_cell_length_c 37.6599(7)
_cell_measurement_reflns_used 9416
_cell_measurement_temperature 120(2)
_cell_measurement_theta_max 72.23
_cell_measurement_theta_min 4.18
_cell_volume 8899.5(3)
_computing_cell_refinement 'Bruker SAINT'
_computing_data_collection 'Bruker APEX2'
_computing_data_reduction 'Bruker SAINT'
_computing_molecular_graphics 'Bruker SHELXTL'
_computing_publication_material 'Bruker SHELXTL'
_computing_structure_refinement 'SHELXL-2013 (Sheldrick, 2013)'
_computing_structure_solution 'SHELXS-97 (Sheldrick 2008)'
_diffrn_ambient_temperature 120(2)
_diffrn_detector_area_resol_mean 8.33
_diffrn_measured_fraction_theta_full 1.000
_diffrn_measured_fraction_theta_max 0.998
_diffrn_measurement_device_type 'Bruker APEX-II CCD'
_diffrn_measurement_method '\f and \w scans'
_diffrn_radiation_type CuK\a
_diffrn_radiation_wavelength 1.54178
_diffrn_reflns_av_R_equivalents 0.0528
_diffrn_reflns_av_unetI/netI 0.0427
_diffrn_reflns_Laue_measured_fraction_full 1.000
_diffrn_reflns_Laue_measured_fraction_max 0.998
_diffrn_reflns_limit_h_max 15
_diffrn_reflns_limit_h_min -14
_diffrn_reflns_limit_k_max 22
_diffrn_reflns_limit_k_min -22
_diffrn_reflns_limit_l_max 46
_diffrn_reflns_limit_l_min -46
_diffrn_reflns_number 85065
_diffrn_reflns_point_group_measured_fraction_full 0.999
_diffrn_reflns_point_group_measured_fraction_max 0.996
_diffrn_reflns_theta_full 67.679
_diffrn_reflns_theta_max 72.247
_diffrn_reflns_theta_min 2.346
_diffrn_source 'fine-focus sealed tube'
_exptl_absorpt_coefficient_mu 5.847
_exptl_absorpt_correction_T_max 0.9372
_exptl_absorpt_correction_T_min 0.6436
_exptl_absorpt_correction_type numerical
_exptl_absorpt_process_details
;
Krause, L., Herbst-Irmer, R., Sheldrick G.M. & Stalke D.,
 J. Appl. Cryst. 48 (2015) 3-10.
;
_exptl_crystal_colour brown
_exptl_crystal_density_diffrn 1.450
_exptl_crystal_density_method 'not measured'
_exptl_crystal_description plate
_exptl_crystal_F_000 3968
_exptl_crystal_recrystallization_method
;
Crystals were deposited from a methanol solution of the compound.
;
_exptl_crystal_size_max 0.079
_exptl_crystal_size_mid 0.077
_exptl_crystal_size_min 0.029
_refine_diff_density_max 0.706
_refine_diff_density_min -0.687
_refine_diff_density_rms 0.078
_refine_ls_abs_structure_details
; 
 Flack x determined using 7296 quotients [(I+)-(I-)]/[(I+)+(I-)] 
 (Parsons and Flack (2004), Acta Cryst. A60, s61). 
;
_refine_ls_abs_structure_Flack -0.009(4)
_refine_ls_extinction_method none
_refine_ls_goodness_of_fit_ref 1.020
_refine_ls_hydrogen_treatment constr
_refine_ls_matrix_type full
_refine_ls_number_parameters 1049
_refine_ls_number_reflns 17517
_refine_ls_number_restraints 0
_refine_ls_restrained_S_all 1.020
_refine_ls_R_factor_all 0.0279
_refine_ls_R_factor_gt 0.0254
_refine_ls_shift/su_max 0.006
_refine_ls_shift/su_mean 0.000
_refine_ls_structure_factor_coef Fsqd
_refine_ls_weighting_details 'w=1/[\s^2^(Fo^2^)+(0.0307P)^2^] where P=(Fo^2^+2Fc^2^)/3'
_refine_ls_weighting_scheme calc
_refine_ls_wR_factor_gt 0.0575
_refine_ls_wR_factor_ref 0.0586
_reflns_Friedel_coverage 0.826
_reflns_Friedel_fraction_full 0.999
_reflns_Friedel_fraction_max 0.995
_reflns_number_gt 16604
_reflns_number_total 17517
_reflns_threshold_expression 'I > 2\s(I)'
_cod_data_source_file d3dt02436a2.cif
_cod_data_source_block bdanoso
_cod_database_code 7713821
_shelx_space_group_comment
; 
The symmetry employed for this shelxl refinement is uniquely defined 
by the following loop, which should always be used as a source of 
symmetry information in preference to the above space-group names. 
They are only intended as comments. 
;
_shelx_estimated_absorpt_t_min 0.655
_shelx_estimated_absorpt_t_max 0.849
_shelxl_version_number 2013-4

loop_
_space_group_symop_operation_xyz
'x, y, z'
'-x+1/2, -y, z+1/2'
'-x, y+1/2, -z+1/2'
'x+1/2, -y+1/2, -z'

loop_
_atom_site_label
_atom_site_type_symbol
_atom_site_fract_x
_atom_site_fract_y
_atom_site_fract_z
_atom_site_U_iso_or_equiv
_atom_site_adp_type
_atom_site_occupancy
_atom_site_site_symmetry_order
_atom_site_calc_flag
_atom_site_refinement_flags_posn
_atom_site_refinement_flags_adp
_atom_site_refinement_flags_occupancy
_atom_site_disorder_assembly
_atom_site_disorder_group
Os1 Os 0.43724(2) 1.07100(2) 0.91584(2) 0.01226(5) Uani 1 1 d . . . . .
Os2 Os 0.83278(2) 1.07751(2) 0.58700(2) 0.01274(5) Uani 1 1 d . . . . .
O1 O 0.3957(3) 1.12407(19) 0.95004(8) 0.0189(6) Uani 1 1 d . . . . .
O2 O 0.7899(3) 1.1335(2) 0.55399(9) 0.0216(7) Uani 1 1 d . . . . .
O11 O 0.5750(3) 1.03432(18) 0.92723(8) 0.0168(6) Uani 1 1 d . . . . .
O21 O 0.3288(2) 1.07082(18) 0.87980(7) 0.0160(5) Uani 1 1 d . . . . .
O30 O 0.4012(4) 0.7972(2) 0.85775(13) 0.0395(10) Uani 1 1 d . . . . .
O31 O 0.4426(3) 0.91487(19) 0.85623(9) 0.0241(7) Uani 1 1 d . . . . .
O40 O 0.6712(4) 1.0789(3) 0.79200(10) 0.0394(10) Uani 1 1 d . . . . .
O41 O 0.5810(3) 1.0228(2) 0.83530(9) 0.0224(7) Uani 1 1 d . . . . .
O51 O 0.7342(2) 0.99873(17) 0.59174(8) 0.0164(6) Uani 1 1 d . . . . .
O61 O 0.9613(2) 1.11797(18) 0.60635(8) 0.0170(6) Uani 1 1 d . . . . .
O70 O 1.1139(4) 0.8571(2) 0.61552(12) 0.0348(9) Uani 1 1 d . . . . .
O71 O 0.9978(3) 0.94284(19) 0.63045(8) 0.0206(7) Uani 1 1 d . . . . .
O80 O 0.7626(4) 0.9965(3) 0.72713(11) 0.0452(12) Uani 1 1 d . . . . .
O81 O 0.8393(3) 0.9922(2) 0.67351(9) 0.0239(7) Uani 1 1 d . . . . .
N11 N 0.4014(3) 0.9710(2) 0.92519(9) 0.0155(7) Uani 1 1 d . . . . .
N21 N 0.5060(3) 1.1317(2) 0.88098(10) 0.0145(7) Uani 1 1 d . . . . .
N51 N 0.9154(3) 1.0000(2) 0.56685(9) 0.0141(7) Uani 1 1 d . . . . .
N61 N 0.7804(3) 1.1115(2) 0.63222(10) 0.0157(7) Uani 1 1 d . . . . .
C1 C 0.6234(5) 0.8772(3) 0.85520(17) 0.0354(13) Uani 1 1 d . . . . .
H1A H 0.6060 0.8337 0.8689 0.053 Uiso 1 1 calc R U . . .
H1B H 0.6412 0.9166 0.8715 0.053 Uiso 1 1 calc R U . . .
H1C H 0.6832 0.8671 0.8397 0.053 Uiso 1 1 calc R U . . .
C2 C 0.5307(4) 0.8991(3) 0.83291(14) 0.0267(11) Uani 1 1 d . . . . .
H2 H 0.5115 0.8580 0.8169 0.032 Uiso 1 1 calc R U . . .
C3 C 0.5495(4) 0.9665(3) 0.81060(13) 0.0235(10) Uani 1 1 d . . . . .
H3 H 0.6086 0.9569 0.7939 0.028 Uiso 1 1 calc R U . . .
C4 C 0.4555(5) 0.9920(3) 0.78929(14) 0.0292(11) Uani 1 1 d . . . . .
H4A H 0.4743 1.0354 0.7757 0.044 Uiso 1 1 calc R U . . .
H4B H 0.3979 1.0034 0.8055 0.044 Uiso 1 1 calc R U . . .
H4C H 0.4337 0.9536 0.7729 0.044 Uiso 1 1 calc R U . . .
C5 C 0.8856(5) 0.8445(3) 0.65050(14) 0.0295(11) Uani 1 1 d . . . . .
H5A H 0.9157 0.8118 0.6327 0.044 Uiso 1 1 calc R U . . .
H5B H 0.8247 0.8692 0.6404 0.044 Uiso 1 1 calc R U . . .
H5C H 0.8641 0.8164 0.6714 0.044 Uiso 1 1 calc R U . . .
C6 C 0.9668(4) 0.9002(3) 0.66141(13) 0.0238(10) Uani 1 1 d . . . . .
H6 H 1.0297 0.8745 0.6709 0.029 Uiso 1 1 calc R U . . .
C7 C 0.9281(4) 0.9536(3) 0.68915(12) 0.0244(10) Uani 1 1 d . . . . .
H7 H 0.9031 0.9259 0.7103 0.029 Uiso 1 1 calc R U . . .
C8 C 1.0086(5) 1.0086(3) 0.70113(15) 0.0338(12) Uani 1 1 d . . . . .
H8A H 0.9774 1.0408 0.7189 0.051 Uiso 1 1 calc R U . . .
H8B H 1.0320 1.0371 0.6807 0.051 Uiso 1 1 calc R U . . .
H8C H 1.0686 0.9834 0.7116 0.051 Uiso 1 1 calc R U . . .
C11 C 0.5784(4) 0.9665(2) 0.94114(11) 0.0163(8) Uani 1 1 d . . . . .
C12 C 0.4836(3) 0.9279(3) 0.93914(10) 0.0157(8) Uani 1 1 d . . . . .
C13 C 0.4772(4) 0.8572(3) 0.95113(12) 0.0175(8) Uani 1 1 d . . . . .
H13 H 0.4134 0.8311 0.9495 0.021 Uiso 1 1 calc R U . . .
C14 C 0.5664(4) 0.8247(3) 0.96571(11) 0.0184(8) Uani 1 1 d . . . . .
C15 C 0.6590(4) 0.8649(3) 0.96742(12) 0.0190(9) Uani 1 1 d . . . . .
H15 H 0.7190 0.8424 0.9774 0.023 Uiso 1 1 calc R U . . .
C16 C 0.6684(4) 0.9365(3) 0.95526(11) 0.0173(8) Uani 1 1 d . . . . .
C17 C 0.7710(3) 0.9793(3) 0.95723(12) 0.0175(9) Uani 1 1 d . . . . .
C18 C 0.5577(4) 0.7486(3) 0.98152(13) 0.0221(9) Uani 1 1 d . . . . .
C21 C 0.3445(4) 1.1178(2) 0.85201(11) 0.0159(8) Uani 1 1 d . . . . .
C22 C 0.4427(4) 1.1517(2) 0.85171(11) 0.0155(8) Uani 1 1 d . . . . .
C23 C 0.4709(4) 1.1999(3) 0.82532(12) 0.0182(9) Uani 1 1 d . . . . .
H23 H 0.5372 1.2230 0.8258 0.022 Uiso 1 1 calc R U . . .
C24 C 0.4004(4) 1.2139(3) 0.79795(12) 0.0207(9) Uani 1 1 d . . . . .
C25 C 0.3038(4) 1.1785(3) 0.79842(12) 0.0201(9) Uani 1 1 d . . . . .
H25 H 0.2567 1.1878 0.7795 0.024 Uiso 1 1 calc R U . . .
C26 C 0.2717(4) 1.1299(3) 0.82510(12) 0.0193(9) Uani 1 1 d . . . . .
C27 C 0.1655(4) 1.0915(3) 0.82402(12) 0.0226(10) Uani 1 1 d . . . . .
C28 C 0.4286(5) 1.2632(3) 0.76688(13) 0.0260(10) Uani 1 1 d . . . . .
C30 C 0.3865(5) 0.8575(3) 0.86702(14) 0.0277(11) Uani 1 1 d . . . . .
C31 C 0.2984(4) 0.8811(3) 0.89051(13) 0.0217(9) Uani 1 1 d . . . . .
C32 C 0.3046(3) 0.9372(2) 0.91575(12) 0.0164(8) Uani 1 1 d . . . . .
C33 C 0.2156(4) 0.9603(3) 0.93311(14) 0.0258(10) Uani 1 1 d . . . . .
H33 H 0.2199 0.9985 0.9499 0.031 Uiso 1 1 calc R U . . .
C34 C 0.1195(4) 0.9278(4) 0.92601(15) 0.0344(12) Uani 1 1 d . . . . .
H34 H 0.0581 0.9453 0.9373 0.041 Uiso 1 1 calc R U . . .
C35 C 0.1130(5) 0.8705(4) 0.90276(17) 0.0384(14) Uani 1 1 d . . . . .
H35 H 0.0478 0.8473 0.8988 0.046 Uiso 1 1 calc R U . . .
C36 C 0.2028(5) 0.8465(3) 0.88487(15) 0.0325(12) Uani 1 1 d . . . . .
H36 H 0.1986 0.8067 0.8690 0.039 Uiso 1 1 calc R U . . .
C40 C 0.6428(4) 1.0752(3) 0.82238(13) 0.0250(9) Uani 1 1 d . . . . .
C41 C 0.6781(4) 1.1247(3) 0.85129(12) 0.0197(9) Uani 1 1 d . . . . .
C42 C 0.6152(3) 1.1466(2) 0.87974(12) 0.0151(8) Uani 1 1 d . . . . .
C43 C 0.6597(4) 1.1857(2) 0.90755(12) 0.0188(8) Uani 1 1 d . . . . .
H43 H 0.6183 1.1984 0.9276 0.023 Uiso 1 1 calc R U . . .
C44 C 0.7634(4) 1.2060(3) 0.90623(13) 0.0228(10) Uani 1 1 d . . . . .
H44 H 0.7928 1.2330 0.9252 0.027 Uiso 1 1 calc R U . . .
C45 C 0.8249(4) 1.1873(3) 0.87733(15) 0.0264(10) Uani 1 1 d . . . . .
H45 H 0.8960 1.2022 0.8764 0.032 Uiso 1 1 calc R U . . .
C46 C 0.7828(4) 1.1472(3) 0.84999(14) 0.0249(10) Uani 1 1 d . . . . .
H46 H 0.8249 1.1347 0.8301 0.030 Uiso 1 1 calc R U . . .
C51 C 0.7631(3) 0.9343(3) 0.57635(10) 0.0168(8) Uani 1 1 d . . . . .
C52 C 0.8647(3) 0.9331(3) 0.56309(10) 0.0146(8) Uani 1 1 d . . . . .
C53 C 0.9057(4) 0.8710(3) 0.54761(11) 0.0170(8) Uani 1 1 d . . . . .
H53 H 0.9751 0.8705 0.5387 0.020 Uiso 1 1 calc R U . . .
C54 C 0.8428(4) 0.8095(3) 0.54551(11) 0.0184(9) Uani 1 1 d . . . . .
C55 C 0.7402(4) 0.8125(3) 0.55905(12) 0.0197(9) Uani 1 1 d . . . . .
H55 H 0.6979 0.7704 0.5575 0.024 Uiso 1 1 calc R U . . .
C56 C 0.6977(4) 0.8747(3) 0.57461(11) 0.0175(9) Uani 1 1 d . . . . .
C57 C 0.5854(4) 0.8783(3) 0.58911(13) 0.0214(9) Uani 1 1 d . . . . .
C58 C 0.8825(4) 0.7387(3) 0.52895(12) 0.0209(9) Uani 1 1 d . . . . .
C61 C 0.9512(4) 1.1559(2) 0.63752(12) 0.0166(8) Uani 1 1 d . . . . .
C62 C 0.8504(4) 1.1532(2) 0.65238(12) 0.0158(8) Uani 1 1 d . . . . .
C63 C 0.8256(4) 1.1890(3) 0.68308(12) 0.0182(8) Uani 1 1 d . . . . .
H63 H 0.7571 1.1862 0.6927 0.022 Uiso 1 1 calc R U . . .
C64 C 0.9037(4) 1.2299(3) 0.70007(13) 0.0204(9) Uani 1 1 d . . . . .
C65 C 1.0040(4) 1.2298(3) 0.68547(13) 0.0232(10) Uani 1 1 d . . . . .
H65 H 1.0568 1.2567 0.6973 0.028 Uiso 1 1 calc R U . . .
C66 C 1.0317(4) 1.1923(3) 0.65420(13) 0.0209(9) Uani 1 1 d . . . . .
C67 C 1.1436(4) 1.1945(3) 0.63953(14) 0.0241(10) Uani 1 1 d . . . . .
C68 C 0.8743(4) 1.2723(3) 0.73345(13) 0.0247(10) Uani 1 1 d . . . . .
C70 C 1.0710(4) 0.9141(3) 0.60944(12) 0.0233(10) Uani 1 1 d . . . . .
C71 C 1.0982(4) 0.9609(3) 0.57861(12) 0.0191(9) Uani 1 1 d . . . . .
C72 C 1.0256(3) 1.0030(2) 0.55994(11) 0.0143(8) Uani 1 1 d . . . . .
C73 C 1.0592(4) 1.0472(3) 0.53229(12) 0.0208(9) Uani 1 1 d . . . . .
H73 H 1.0098 1.0756 0.5196 0.025 Uiso 1 1 calc R U . . .
C74 C 1.1640(4) 1.0501(3) 0.52307(14) 0.0275(10) Uani 1 1 d . . . . .
H74 H 1.1865 1.0815 0.5046 0.033 Uiso 1 1 calc R U . . .
C75 C 1.2363(4) 1.0070(3) 0.54089(16) 0.0299(11) Uani 1 1 d . . . . .
H75 H 1.3080 1.0081 0.5343 0.036 Uiso 1 1 calc R U . . .
C76 C 1.2032(4) 0.9626(3) 0.56816(15) 0.0277(11) Uani 1 1 d . . . . .
H76 H 1.2525 0.9328 0.5800 0.033 Uiso 1 1 calc R U . . .
C80 C 0.7633(5) 1.0110(3) 0.69595(13) 0.0246(10) Uani 1 1 d . . . . .
C81 C 0.6746(4) 1.0492(3) 0.67816(12) 0.0212(9) Uani 1 1 d . . . . .
C82 C 0.6823(4) 1.0919(2) 0.64759(12) 0.0176(9) Uani 1 1 d . . . . .
C83 C 0.5925(4) 1.1196(3) 0.63196(14) 0.0259(10) Uani 1 1 d . . . . .
H83 H 0.5979 1.1485 0.6112 0.031 Uiso 1 1 calc R U . . .
C84 C 0.4946(4) 1.1054(4) 0.64651(17) 0.0329(12) Uani 1 1 d . . . . .
H84 H 0.4332 1.1230 0.6352 0.039 Uiso 1 1 calc R U . . .
C85 C 0.4873(5) 1.0656(4) 0.67747(17) 0.0379(14) Uani 1 1 d . . . . .
H85 H 0.4208 1.0573 0.6879 0.045 Uiso 1 1 calc R U . . .
C86 C 0.5754(5) 1.0380(3) 0.69321(15) 0.0302(12) Uani 1 1 d . . . . .
H86 H 0.5692 1.0109 0.7146 0.036 Uiso 1 1 calc R U . . .
C171 C 0.8562(4) 0.9374(3) 0.97756(14) 0.0267(11) Uani 1 1 d . . . . .
H17A H 0.8687 0.8908 0.9659 0.040 Uiso 1 1 calc R U . . .
H17B H 0.8332 0.9290 1.0020 0.040 Uiso 1 1 calc R U . . .
H17C H 0.9210 0.9657 0.9777 0.040 Uiso 1 1 calc R U . . .
C172 C 0.7549(4) 1.0513(3) 0.97667(13) 0.0246(10) Uani 1 1 d . . . . .
H17D H 0.8213 1.0777 0.9776 0.037 Uiso 1 1 calc R U . . .
H17E H 0.7302 1.0419 1.0009 0.037 Uiso 1 1 calc R U . . .
H17F H 0.7029 1.0804 0.9639 0.037 Uiso 1 1 calc R U . . .
C173 C 0.8111(4) 0.9937(3) 0.91936(13) 0.0237(9) Uani 1 1 d . . . . .
H17G H 0.8213 0.9475 0.9070 0.036 Uiso 1 1 calc R U . . .
H17H H 0.8777 1.0197 0.9205 0.036 Uiso 1 1 calc R U . . .
H17I H 0.7598 1.0229 0.9064 0.036 Uiso 1 1 calc R U . . .
C181 C 0.6657(5) 0.7170(3) 0.99113(16) 0.0316(11) Uani 1 1 d . . . . .
H18A H 0.6568 0.6684 1.0011 0.047 Uiso 1 1 calc R U . . .
H18B H 0.6998 0.7483 1.0087 0.047 Uiso 1 1 calc R U . . .
H18C H 0.7090 0.7142 0.9697 0.047 Uiso 1 1 calc R U . . .
C182 C 0.5045(6) 0.6964(3) 0.95544(17) 0.0357(13) Uani 1 1 d . . . . .
H18D H 0.4999 0.6482 0.9662 0.054 Uiso 1 1 calc R U . . .
H18E H 0.5456 0.6937 0.9335 0.054 Uiso 1 1 calc R U . . .
H18F H 0.4341 0.7141 0.9500 0.054 Uiso 1 1 calc R U . . .
C183 C 0.4933(4) 0.7525(3) 1.01582(15) 0.0274(11) Uani 1 1 d . . . . .
H18G H 0.4872 0.7040 1.0261 0.041 Uiso 1 1 calc R U . . .
H18H H 0.4234 0.7713 1.0105 0.041 Uiso 1 1 calc R U . . .
H18I H 0.5280 0.7847 1.0328 0.041 Uiso 1 1 calc R U . . .
C271 C 0.1813(4) 1.0097(3) 0.82081(16) 0.0293(11) Uani 1 1 d . . . . .
H27A H 0.1131 0.9856 0.8201 0.044 Uiso 1 1 calc R U . . .
H27B H 0.2211 0.9921 0.8413 0.044 Uiso 1 1 calc R U . . .
H27C H 0.2198 0.9989 0.7989 0.044 Uiso 1 1 calc R U . . .
C272 C 0.0988(5) 1.1176(4) 0.79276(18) 0.0385(14) Uani 1 1 d . . . . .
H27D H 0.0317 1.0921 0.7929 0.058 Uiso 1 1 calc R U . . .
H27E H 0.1355 1.1077 0.7704 0.058 Uiso 1 1 calc R U . . .
H27F H 0.0866 1.1698 0.7950 0.058 Uiso 1 1 calc R U . . .
C273 C 0.1055(4) 1.1085(3) 0.85828(16) 0.0308(11) Uani 1 1 d . . . . .
H27G H 0.0375 1.0841 0.8578 0.046 Uiso 1 1 calc R U . . .
H27H H 0.0950 1.1609 0.8602 0.046 Uiso 1 1 calc R U . . .
H27I H 0.1457 1.0913 0.8788 0.046 Uiso 1 1 calc R U . . .
C281 C 0.4526(6) 1.2145(4) 0.73472(15) 0.0403(14) Uani 1 1 d . . . . .
H28A H 0.4712 1.2447 0.7143 0.060 Uiso 1 1 calc R U . . .
H28B H 0.3908 1.1854 0.7289 0.060 Uiso 1 1 calc R U . . .
H28C H 0.5112 1.1823 0.7405 0.060 Uiso 1 1 calc R U . . .
C282 C 0.5255(6) 1.3090(4) 0.77436(15) 0.0387(14) Uani 1 1 d . . . . .
H28D H 0.5406 1.3396 0.7537 0.058 Uiso 1 1 calc R U . . .
H28E H 0.5853 1.2771 0.7790 0.058 Uiso 1 1 calc R U . . .
H28F H 0.5129 1.3396 0.7952 0.058 Uiso 1 1 calc R U . . .
C283 C 0.3378(6) 1.3139(4) 0.7582(2) 0.0461(16) Uani 1 1 d . . . . .
H28G H 0.3572 1.3452 0.7382 0.069 Uiso 1 1 calc R U . . .
H28H H 0.3218 1.3438 0.7789 0.069 Uiso 1 1 calc R U . . .
H28I H 0.2761 1.2853 0.7517 0.069 Uiso 1 1 calc R U . . .
C571 C 0.5890(5) 0.8933(3) 0.62957(14) 0.0311(12) Uani 1 1 d . . . . .
H57A H 0.6263 0.9388 0.6339 0.047 Uiso 1 1 calc R U . . .
H57B H 0.6254 0.8535 0.6416 0.047 Uiso 1 1 calc R U . . .
H57C H 0.5175 0.8971 0.6388 0.047 Uiso 1 1 calc R U . . .
C572 C 0.5266(4) 0.8070(3) 0.58407(15) 0.0283(10) Uani 1 1 d . . . . .
H57D H 0.5643 0.7680 0.5962 0.042 Uiso 1 1 calc R U . . .
H57E H 0.5214 0.7960 0.5587 0.042 Uiso 1 1 calc R U . . .
H57F H 0.4562 0.8114 0.5941 0.042 Uiso 1 1 calc R U . . .
C573 C 0.5246(4) 0.9383(3) 0.56999(17) 0.0332(12) Uani 1 1 d . . . . .
H57G H 0.5613 0.9845 0.5730 0.050 Uiso 1 1 calc R U . . .
H57H H 0.4543 0.9420 0.5801 0.050 Uiso 1 1 calc R U . . .
H57I H 0.5195 0.9267 0.5447 0.050 Uiso 1 1 calc R U . . .
C581 C 0.9959(4) 0.7458(3) 0.51570(15) 0.0272(11) Uani 1 1 d . . . . .
H58A H 0.9998 0.7842 0.4978 0.041 Uiso 1 1 calc R U . . .
H58B H 1.0184 0.6999 0.5052 0.041 Uiso 1 1 calc R U . . .
H58C H 1.0417 0.7580 0.5357 0.041 Uiso 1 1 calc R U . . .
C582 C 0.8119(5) 0.7175(3) 0.49781(14) 0.0291(11) Uani 1 1 d . . . . .
H58D H 0.8130 0.7559 0.4799 0.044 Uiso 1 1 calc R U . . .
H58E H 0.7402 0.7107 0.5064 0.044 Uiso 1 1 calc R U . . .
H58F H 0.8371 0.6723 0.4873 0.044 Uiso 1 1 calc R U . . .
C583 C 0.8803(5) 0.6786(3) 0.55682(16) 0.0323(12) Uani 1 1 d . . . . .
H58G H 0.9253 0.6920 0.5768 0.048 Uiso 1 1 calc R U . . .
H58H H 0.9055 0.6334 0.5462 0.048 Uiso 1 1 calc R U . . .
H58I H 0.8085 0.6719 0.5653 0.048 Uiso 1 1 calc R U . . .
C671 C 1.1484(5) 1.2468(6) 0.6087(2) 0.066(3) Uani 1 1 d . . . . .
H67A H 1.1247 1.2946 0.6165 0.099 Uiso 1 1 calc R U . . .
H67B H 1.1031 1.2294 0.5895 0.099 Uiso 1 1 calc R U . . .
H67C H 1.2205 1.2501 0.6001 0.099 Uiso 1 1 calc R U . . .
C672 C 1.1803(5) 1.1194(5) 0.6281(3) 0.069(3) Uani 1 1 d . . . . .
H67D H 1.1766 1.0863 0.6484 0.104 Uiso 1 1 calc R U . . .
H67E H 1.2526 1.1222 0.6196 0.104 Uiso 1 1 calc R U . . .
H67F H 1.1352 1.1014 0.6090 0.104 Uiso 1 1 calc R U . . .
C673 C 1.2212(4) 1.2193(4) 0.66827(17) 0.0349(12) Uani 1 1 d . . . . .
H67G H 1.2187 1.1857 0.6884 0.052 Uiso 1 1 calc R U . . .
H67H H 1.2024 1.2680 0.6764 0.052 Uiso 1 1 calc R U . . .
H67I H 1.2921 1.2200 0.6584 0.052 Uiso 1 1 calc R U . . .
C681 C 0.8317(5) 1.2207(3) 0.76173(13) 0.0317(11) Uani 1 1 d . . . . .
H68A H 0.8131 1.2483 0.7830 0.048 Uiso 1 1 calc R U . . .
H68B H 0.8851 1.1847 0.7677 0.048 Uiso 1 1 calc R U . . .
H68C H 0.7694 1.1961 0.7526 0.048 Uiso 1 1 calc R U . . .
C682 C 0.7894(6) 1.3280(3) 0.72390(15) 0.0347(13) Uani 1 1 d . . . . .
H68D H 0.7702 1.3555 0.7452 0.052 Uiso 1 1 calc R U . . .
H68E H 0.7277 1.3028 0.7147 0.052 Uiso 1 1 calc R U . . .
H68F H 0.8163 1.3611 0.7057 0.052 Uiso 1 1 calc R U . . .
C683 C 0.9676(6) 1.3132(4) 0.74930(17) 0.0450(17) Uani 1 1 d . . . . .
H68G H 0.9450 1.3395 0.7706 0.067 Uiso 1 1 calc R U . . .
H68H H 0.9948 1.3475 0.7318 0.067 Uiso 1 1 calc R U . . .
H68I H 1.0225 1.2786 0.7557 0.067 Uiso 1 1 calc R U . . .
O91 O 0.8193(5) 0.9125(3) 0.78922(13) 0.0517(12) Uani 1 1 d . . . . .
H91 H 0.8064 0.9379 0.7712 0.062 Uiso 1 1 calc R U . . .
C91 C 0.8744(7) 0.9529(5) 0.8135(3) 0.057(2) Uani 1 1 d . . . . .
H91A H 0.9087 0.9934 0.8014 0.085 Uiso 1 1 calc R U . . .
H91B H 0.9275 0.9224 0.8249 0.085 Uiso 1 1 calc R U . . .
H91C H 0.8265 0.9716 0.8316 0.085 Uiso 1 1 calc R U . . .
O92 O 1.3043(12) 0.8414(6) 0.6562(5) 0.169(7) Uani 1 1 d . . . . .
H92 H 1.2512 0.8294 0.6445 0.203 Uiso 1 1 calc R U . . .
C92 C 1.2899(8) 0.9101(6) 0.6702(3) 0.067(2) Uani 1 1 d . . . . .
H92A H 1.3101 0.9103 0.6953 0.101 Uiso 1 1 calc R U . . .
H92B H 1.2162 0.9239 0.6680 0.101 Uiso 1 1 calc R U . . .
H92C H 1.3333 0.9448 0.6571 0.101 Uiso 1 1 calc R U . . .

loop_
_atom_site_aniso_label
_atom_site_aniso_U_11
_atom_site_aniso_U_22
_atom_site_aniso_U_33
_atom_site_aniso_U_23
_atom_site_aniso_U_13
_atom_site_aniso_U_12
Os1 0.01079(8) 0.01159(8) 0.01441(7) 0.00067(7) 0.00042(6) 0.00147(6)
Os2 0.01032(8) 0.01208(8) 0.01583(8) -0.00046(7) -0.00077(6) -0.00092(6)
O1 0.0149(15) 0.0207(17) 0.0210(15) -0.0028(12) 0.0021(11) 0.0025(12)
O2 0.0185(16) 0.0218(18) 0.0245(15) 0.0005(13) -0.0010(12) 0.0006(13)
O11 0.0146(15) 0.0164(16) 0.0193(13) 0.0041(11) -0.0001(11) 0.0015(12)
O21 0.0110(13) 0.0168(15) 0.0202(12) 0.0022(12) -0.0029(10) 0.0012(13)
O30 0.048(3) 0.017(2) 0.054(3) -0.0097(18) 0.010(2) -0.0037(17)
O31 0.0290(18) 0.0160(17) 0.0272(15) -0.0022(13) 0.0080(13) -0.0009(14)
O40 0.054(3) 0.041(2) 0.0236(16) -0.0068(17) 0.0196(16) -0.017(2)
O41 0.0270(19) 0.0174(17) 0.0228(15) -0.0037(13) 0.0060(13) -0.0015(13)
O51 0.0147(15) 0.0112(14) 0.0234(15) -0.0016(12) 0.0015(11) -0.0038(11)
O61 0.0107(15) 0.0188(16) 0.0216(14) -0.0050(12) -0.0015(11) -0.0013(11)
O70 0.036(2) 0.026(2) 0.043(2) 0.0085(17) 0.0020(17) 0.0168(17)
O71 0.0240(17) 0.0191(18) 0.0187(14) 0.0035(12) -0.0011(12) 0.0033(12)
O80 0.059(3) 0.056(3) 0.0211(18) 0.0060(19) 0.0087(18) 0.019(2)
O81 0.0260(19) 0.0267(19) 0.0189(15) 0.0040(13) -0.0004(13) 0.0053(15)
N11 0.0114(17) 0.0160(19) 0.0191(16) 0.0016(13) 0.0009(12) -0.0024(13)
N21 0.0154(19) 0.0118(18) 0.0164(16) 0.0024(14) -0.0007(13) -0.0008(13)
N51 0.0153(19) 0.0104(17) 0.0168(16) -0.0015(13) -0.0005(13) 0.0016(13)
N61 0.0136(18) 0.0148(19) 0.0188(16) -0.0021(14) 0.0002(14) -0.0023(14)
C1 0.036(3) 0.029(3) 0.042(3) 0.001(2) 0.011(2) 0.012(2)
C2 0.032(3) 0.017(2) 0.031(2) -0.0077(19) 0.011(2) 0.0025(19)
C3 0.028(3) 0.018(2) 0.025(2) -0.0091(18) 0.0059(19) -0.0016(19)
C4 0.038(3) 0.024(3) 0.026(2) -0.0051(19) 0.002(2) 0.001(2)
C5 0.037(3) 0.024(3) 0.027(2) 0.004(2) 0.000(2) -0.002(2)
C6 0.030(3) 0.021(2) 0.021(2) 0.0063(18) -0.0031(18) 0.0058(19)
C7 0.029(3) 0.025(2) 0.019(2) 0.0061(18) -0.0041(18) 0.007(2)
C8 0.037(3) 0.034(3) 0.030(3) -0.002(2) -0.012(2) 0.004(2)
C11 0.018(2) 0.013(2) 0.0184(18) 0.0025(15) 0.0039(15) 0.0001(16)
C12 0.016(2) 0.015(2) 0.0168(16) 0.0016(18) 0.0023(13) 0.0013(18)
C13 0.015(2) 0.018(2) 0.0195(19) 0.0021(17) 0.0027(15) 0.0007(16)
C14 0.020(2) 0.017(2) 0.0185(18) 0.0035(16) 0.0023(16) 0.0004(18)
C15 0.016(2) 0.019(2) 0.022(2) 0.0043(16) 0.0024(16) 0.0047(17)
C16 0.014(2) 0.017(2) 0.0210(18) 0.0028(17) 0.0029(15) 0.0021(17)
C17 0.009(2) 0.019(2) 0.025(2) 0.0070(17) 0.0009(16) 0.0032(16)
C18 0.020(2) 0.017(2) 0.029(2) 0.0052(18) 0.0018(19) 0.0006(18)
C21 0.018(2) 0.012(2) 0.0172(19) 0.0000(15) -0.0009(16) 0.0002(16)
C22 0.018(2) 0.012(2) 0.0174(18) -0.0018(15) -0.0021(16) 0.0010(16)
C23 0.022(2) 0.016(2) 0.0172(19) -0.0003(16) 0.0004(16) -0.0012(16)
C24 0.026(2) 0.016(2) 0.021(2) 0.0010(17) 0.0003(17) 0.0006(18)
C25 0.023(2) 0.018(2) 0.019(2) 0.0013(17) -0.0039(16) 0.0013(18)
C26 0.018(2) 0.016(2) 0.023(2) -0.0015(17) -0.0028(17) -0.0001(17)
C27 0.021(2) 0.023(3) 0.024(2) 0.0005(17) -0.0082(18) -0.0015(18)
C28 0.032(3) 0.024(3) 0.022(2) 0.0069(19) -0.0019(19) 0.002(2)
C30 0.030(3) 0.023(3) 0.030(2) -0.001(2) 0.000(2) -0.006(2)
C31 0.025(3) 0.015(2) 0.025(2) 0.0035(18) -0.0042(18) -0.0055(17)
C32 0.0128(19) 0.0128(19) 0.0235(18) 0.0040(18) -0.0028(15) -0.0035(14)
C33 0.023(3) 0.027(3) 0.027(2) 0.003(2) -0.0030(19) 0.004(2)
C34 0.017(2) 0.044(3) 0.042(3) 0.009(3) 0.0029(18) -0.009(2)
C35 0.022(3) 0.046(4) 0.047(3) 0.008(3) -0.006(2) -0.018(2)
C36 0.035(3) 0.030(3) 0.033(3) 0.003(2) -0.007(2) -0.013(2)
C40 0.027(2) 0.022(2) 0.025(2) 0.001(2) 0.0066(17) -0.002(2)
C41 0.020(2) 0.017(2) 0.023(2) 0.0046(17) 0.0067(17) -0.0017(17)
C42 0.011(2) 0.012(2) 0.022(2) 0.0072(16) 0.0015(15) -0.0012(15)
C43 0.020(2) 0.015(2) 0.022(2) 0.0013(16) 0.0004(16) 0.0046(16)
C44 0.019(2) 0.019(2) 0.030(2) -0.0004(18) -0.0040(17) -0.0014(17)
C45 0.013(2) 0.023(2) 0.043(3) 0.004(2) 0.003(2) -0.0020(18)
C46 0.022(3) 0.019(2) 0.034(3) 0.0061(19) 0.0094(19) 0.0016(18)
C51 0.018(2) 0.015(2) 0.0169(17) -0.0012(15) 0.0016(14) -0.0059(17)
C52 0.016(2) 0.015(2) 0.0131(16) -0.0022(16) -0.0027(13) -0.0014(16)
C53 0.017(2) 0.017(2) 0.0162(18) 0.0011(16) 0.0004(15) -0.0016(17)
C54 0.022(2) 0.019(2) 0.0147(18) 0.0002(16) -0.0013(16) 0.0000(17)
C55 0.023(2) 0.018(2) 0.0188(19) -0.0018(16) -0.0006(16) -0.0067(17)
C56 0.016(2) 0.021(2) 0.0151(18) -0.0017(15) -0.0015(14) -0.0026(16)
C57 0.019(2) 0.019(2) 0.026(2) -0.0061(19) 0.0058(17) -0.0083(16)
C58 0.025(2) 0.017(2) 0.021(2) 0.0003(17) 0.0030(17) -0.0031(17)
C61 0.016(2) 0.013(2) 0.0205(19) -0.0033(16) -0.0014(16) 0.0005(16)
C62 0.013(2) 0.012(2) 0.022(2) 0.0012(16) -0.0019(16) -0.0029(15)
C63 0.019(2) 0.016(2) 0.0199(19) 0.0003(16) 0.0003(17) -0.0029(17)
C64 0.021(2) 0.016(2) 0.024(2) 0.0002(18) 0.0000(17) -0.0052(17)
C65 0.023(2) 0.021(2) 0.026(2) -0.0037(19) -0.0030(18) -0.0038(18)
C66 0.017(2) 0.017(2) 0.029(2) -0.0020(18) 0.0003(18) -0.0003(16)
C67 0.013(2) 0.025(3) 0.034(3) -0.007(2) -0.0021(18) -0.0033(17)
C68 0.030(3) 0.024(3) 0.021(2) -0.0018(19) 0.0000(18) -0.006(2)
C70 0.021(2) 0.025(3) 0.025(2) -0.0008(19) -0.0033(17) 0.0036(19)
C71 0.014(2) 0.020(2) 0.024(2) -0.0008(17) 0.0009(16) 0.0050(16)
C72 0.0072(19) 0.015(2) 0.0206(19) -0.0061(16) 0.0032(14) 0.0014(14)
C73 0.019(2) 0.019(2) 0.024(2) -0.0015(16) -0.0012(18) -0.0035(17)
C74 0.023(3) 0.027(3) 0.033(2) -0.001(2) 0.009(2) -0.007(2)
C75 0.015(2) 0.036(3) 0.039(3) -0.002(2) 0.0077(19) -0.001(2)
C76 0.016(2) 0.033(3) 0.034(3) -0.004(2) 0.0010(19) 0.0018(19)
C80 0.035(3) 0.018(2) 0.020(2) -0.0007(18) 0.0063(19) 0.0015(19)
C81 0.023(2) 0.017(2) 0.023(2) -0.0052(16) 0.0089(18) -0.0049(18)
C82 0.013(2) 0.018(2) 0.0221(19) -0.0076(16) 0.0061(16) -0.0019(15)
C83 0.016(2) 0.027(3) 0.034(2) -0.006(2) 0.0000(19) 0.0016(18)
C84 0.011(2) 0.039(3) 0.048(3) -0.009(3) 0.003(2) 0.002(2)
C85 0.023(3) 0.037(3) 0.054(3) -0.020(3) 0.019(2) -0.010(2)
C86 0.033(3) 0.024(3) 0.034(3) -0.009(2) 0.017(2) -0.007(2)
C171 0.013(2) 0.030(3) 0.037(2) 0.016(2) -0.0008(17) 0.0049(18)
C172 0.019(2) 0.028(3) 0.026(2) -0.0039(19) -0.0028(17) 0.0006(18)
C173 0.019(2) 0.026(2) 0.026(2) 0.0063(19) 0.0039(17) 0.0008(16)
C181 0.027(3) 0.021(3) 0.047(3) 0.013(2) 0.002(2) 0.007(2)
C182 0.046(4) 0.020(3) 0.041(3) 0.001(2) -0.013(3) 0.001(2)
C183 0.027(3) 0.024(3) 0.032(3) 0.008(2) 0.005(2) -0.005(2)
C271 0.025(3) 0.020(3) 0.043(3) -0.003(2) -0.005(2) -0.003(2)
C272 0.029(3) 0.042(4) 0.044(3) 0.008(3) -0.021(3) -0.008(2)
C273 0.016(2) 0.037(3) 0.039(3) -0.003(2) -0.004(2) 0.000(2)
C281 0.058(4) 0.038(3) 0.025(2) 0.005(2) 0.007(2) -0.003(3)
C282 0.050(4) 0.038(3) 0.028(3) 0.012(2) -0.002(2) -0.016(3)
C283 0.044(4) 0.041(4) 0.054(4) 0.030(3) 0.003(3) 0.011(3)
C571 0.029(3) 0.034(3) 0.030(3) -0.012(2) 0.014(2) -0.015(2)
C572 0.027(2) 0.027(2) 0.031(2) -0.009(2) 0.008(2) -0.0153(19)
C573 0.014(2) 0.033(3) 0.053(3) -0.002(2) 0.001(2) -0.005(2)
C581 0.024(3) 0.025(3) 0.033(3) -0.006(2) 0.0055(19) 0.0019(19)
C582 0.033(3) 0.026(3) 0.029(2) -0.012(2) -0.001(2) -0.002(2)
C583 0.035(3) 0.023(3) 0.039(3) 0.007(2) 0.007(2) 0.000(2)
C671 0.019(3) 0.130(9) 0.048(4) 0.039(5) 0.005(3) 0.002(4)
C672 0.010(3) 0.059(5) 0.138(8) -0.062(6) -0.008(4) -0.001(3)
C673 0.017(2) 0.044(3) 0.044(3) -0.005(3) -0.007(2) -0.010(2)
C681 0.040(3) 0.031(3) 0.023(2) 0.002(2) 0.002(2) -0.006(2)
C682 0.053(4) 0.023(3) 0.028(2) -0.003(2) 0.004(2) 0.006(2)
C683 0.046(4) 0.056(4) 0.033(3) -0.018(3) 0.005(3) -0.024(3)
O91 0.052(3) 0.057(3) 0.046(2) -0.001(2) -0.007(2) -0.005(2)
C91 0.044(4) 0.053(5) 0.074(5) -0.003(4) -0.010(4) -0.006(3)
O92 0.159(13) 0.079(7) 0.269(17) -0.064(9) -0.132(12) 0.032(7)
C92 0.055(5) 0.064(6) 0.083(6) -0.004(5) -0.007(4) 0.010(4)

loop_
_atom_type_symbol
_atom_type_description
_atom_type_scat_dispersion_real
_atom_type_scat_dispersion_imag
_atom_type_scat_source
C C 0.0181 0.0091 'International Tables Vol C Tables 4.2.6.8 and 6.1.1.4'
H H 0.0000 0.0000 'International Tables Vol C Tables 4.2.6.8 and 6.1.1.4'
N N 0.0311 0.0180 'International Tables Vol C Tables 4.2.6.8 and 6.1.1.4'
O O 0.0492 0.0322 'International Tables Vol C Tables 4.2.6.8 and 6.1.1.4'
Os Os -4.9801 6.2216 'International Tables Vol C Tables 4.2.6.8 and 6.1.1.4'

loop_
_geom_angle_atom_site_label_1
_geom_angle_atom_site_label_2
_geom_angle_atom_site_label_3
_geom_angle
_geom_angle_site_symmetry_1
_geom_angle_site_symmetry_3
_geom_angle_publ_flag
O1 Os1 O11 108.52(15) . . ?
O1 Os1 N11 109.73(16) . . ?
O11 Os1 N11 80.89(15) . . ?
O1 Os1 N21 108.73(17) . . ?
O11 Os1 N21 86.52(15) . . ?
N11 Os1 N21 141.53(16) . . ?
O1 Os1 O21 107.88(15) . . ?
O11 Os1 O21 143.60(13) . . ?
N11 Os1 O21 87.49(15) . . ?
N21 Os1 O21 81.46(14) . . ?
O2 Os2 O51 108.27(16) . . ?
O2 Os2 N61 109.47(17) . . ?
O51 Os2 N61 86.38(15) . . ?
O2 Os2 N51 109.78(16) . . ?
O51 Os2 N51 80.53(15) . . ?
N61 Os2 N51 140.74(16) . . ?
O2 Os2 O61 108.14(16) . . ?
O51 Os2 O61 143.58(14) . . ?
N61 Os2 O61 80.71(15) . . ?
N51 Os2 O61 88.25(15) . . ?
C11 O11 Os1 115.9(3) . . ?
C21 O21 Os1 115.3(3) . . ?
C30 O31 C2 116.0(4) . . ?
C40 O41 C3 116.6(4) . . ?
C51 O51 Os2 115.9(3) . . ?
C61 O61 Os2 115.9(3) . . ?
C70 O71 C6 116.6(4) . . ?
C80 O81 C7 115.9(4) . . ?
C12 N11 C32 119.3(4) . . ?
C12 N11 Os1 115.2(3) . . ?
C32 N11 Os1 125.2(3) . . ?
C22 N21 C42 119.0(4) . . ?
C22 N21 Os1 114.8(3) . . ?
C42 N21 Os1 125.4(3) . . ?
C52 N51 C72 118.1(4) . . ?
C52 N51 Os2 116.0(3) . . ?
C72 N51 Os2 125.4(3) . . ?
C62 N61 C82 118.7(4) . . ?
C62 N61 Os2 115.7(3) . . ?
C82 N61 Os2 125.4(3) . . ?
C2 C1 H1A 109.5 . . ?
C2 C1 H1B 109.5 . . ?
H1A C1 H1B 109.5 . . ?
C2 C1 H1C 109.5 . . ?
H1A C1 H1C 109.5 . . ?
H1B C1 H1C 109.5 . . ?
O31 C2 C1 109.0(4) . . ?
O31 C2 C3 106.9(4) . . ?
C1 C2 C3 113.7(5) . . ?
O31 C2 H2 109.0 . . ?
C1 C2 H2 109.0 . . ?
C3 C2 H2 109.0 . . ?
O41 C3 C4 109.6(4) . . ?
O41 C3 C2 106.0(4) . . ?
C4 C3 C2 114.8(5) . . ?
O41 C3 H3 108.7 . . ?
C4 C3 H3 108.7 . . ?
C2 C3 H3 108.7 . . ?
C3 C4 H4A 109.5 . . ?
C3 C4 H4B 109.5 . . ?
H4A C4 H4B 109.5 . . ?
C3 C4 H4C 109.5 . . ?
H4A C4 H4C 109.5 . . ?
H4B C4 H4C 109.5 . . ?
C6 C5 H5A 109.5 . . ?
C6 C5 H5B 109.5 . . ?
H5A C5 H5B 109.5 . . ?
C6 C5 H5C 109.5 . . ?
H5A C5 H5C 109.5 . . ?
H5B C5 H5C 109.5 . . ?
O71 C6 C5 109.6(4) . . ?
O71 C6 C7 106.7(4) . . ?
C5 C6 C7 113.7(5) . . ?
O71 C6 H6 108.9 . . ?
C5 C6 H6 108.9 . . ?
C7 C6 H6 108.9 . . ?
O81 C7 C8 108.7(4) . . ?
O81 C7 C6 107.0(4) . . ?
C8 C7 C6 114.7(5) . . ?
O81 C7 H7 108.8 . . ?
C8 C7 H7 108.8 . . ?
C6 C7 H7 108.8 . . ?
C7 C8 H8A 109.5 . . ?
C7 C8 H8B 109.5 . . ?
H8A C8 H8B 109.5 . . ?
C7 C8 H8C 109.5 . . ?
H8A C8 H8C 109.5 . . ?
H8B C8 H8C 109.5 . . ?
O11 C11 C16 123.0(4) . . ?
O11 C11 C12 114.7(4) . . ?
C16 C11 C12 122.3(4) . . ?
C13 C12 C11 120.6(4) . . ?
C13 C12 N11 127.3(4) . . ?
C11 C12 N11 112.1(4) . . ?
C12 C13 C14 118.9(4) . . ?
C12 C13 H13 120.5 . . ?
C14 C13 H13 120.5 . . ?
C15 C14 C13 118.8(4) . . ?
C15 C14 C18 122.0(4) . . ?
C13 C14 C18 119.1(4) . . ?
C14 C15 C16 123.8(4) . . ?
C14 C15 H15 118.1 . . ?
C16 C15 H15 118.1 . . ?
C11 C16 C15 115.5(4) . . ?
C11 C16 C17 121.6(4) . . ?
C15 C16 C17 122.9(4) . . ?
C172 C17 C16 110.8(4) . . ?
C172 C17 C173 109.7(4) . . ?
C16 C17 C173 109.2(4) . . ?
C172 C17 C171 107.1(4) . . ?
C16 C17 C171 111.8(4) . . ?
C173 C17 C171 108.1(4) . . ?
C14 C18 C183 108.8(4) . . ?
C14 C18 C182 111.1(4) . . ?
C183 C18 C182 109.3(5) . . ?
C14 C18 C181 112.0(4) . . ?
C183 C18 C181 107.5(4) . . ?
C182 C18 C181 108.0(5) . . ?
O21 C21 C26 123.8(4) . . ?
O21 C21 C22 114.8(4) . . ?
C26 C21 C22 121.4(4) . . ?
C23 C22 C21 121.8(4) . . ?
C23 C22 N21 125.3(4) . . ?
C21 C22 N21 112.9(4) . . ?
C22 C23 C24 118.9(5) . . ?
C22 C23 H23 120.6 . . ?
C24 C23 H23 120.6 . . ?
C23 C24 C25 118.4(4) . . ?
C23 C24 C28 121.7(5) . . ?
C25 C24 C28 119.9(4) . . ?
C24 C25 C26 124.4(4) . . ?
C24 C25 H25 117.8 . . ?
C26 C25 H25 117.8 . . ?
C21 C26 C25 115.1(4) . . ?
C21 C26 C27 122.5(4) . . ?
C25 C26 C27 122.3(4) . . ?
C271 C27 C272 108.9(5) . . ?
C271 C27 C26 110.0(4) . . ?
C272 C27 C26 111.6(4) . . ?
C271 C27 C273 109.6(4) . . ?
C272 C27 C273 107.6(5) . . ?
C26 C27 C273 109.1(4) . . ?
C24 C28 C282 112.4(4) . . ?
C24 C28 C283 110.5(5) . . ?
C282 C28 C283 108.5(5) . . ?
C24 C28 C281 107.6(4) . . ?
C282 C28 C281 107.8(5) . . ?
C283 C28 C281 109.9(5) . . ?
O30 C30 O31 124.7(5) . . ?
O30 C30 C31 124.6(5) . . ?
O31 C30 C31 110.6(5) . . ?
C36 C31 C32 119.3(5) . . ?
C36 C31 C30 115.8(5) . . ?
C32 C31 C30 124.8(5) . . ?
C33 C32 C31 120.0(4) . . ?
C33 C32 N11 117.4(4) . . ?
C31 C32 N11 122.5(4) . . ?
C32 C33 C34 120.2(5) . . ?
C32 C33 H33 119.9 . . ?
C34 C33 H33 119.9 . . ?
C35 C34 C33 120.4(5) . . ?
C35 C34 H34 119.8 . . ?
C33 C34 H34 119.8 . . ?
C34 C35 C36 120.0(5) . . ?
C34 C35 H35 120.0 . . ?
C36 C35 H35 120.0 . . ?
C31 C36 C35 119.9(6) . . ?
C31 C36 H36 120.1 . . ?
C35 C36 H36 120.1 . . ?
O40 C40 O41 124.3(5) . . ?
O40 C40 C41 124.7(5) . . ?
O41 C40 C41 110.9(4) . . ?
C42 C41 C46 119.3(5) . . ?
C42 C41 C40 124.2(4) . . ?
C46 C41 C40 116.4(4) . . ?
C43 C42 C41 119.4(4) . . ?
C43 C42 N21 118.4(4) . . ?
C41 C42 N21 122.2(4) . . ?
C44 C43 C42 120.4(4) . . ?
C44 C43 H43 119.8 . . ?
C42 C43 H43 119.8 . . ?
C43 C44 C45 120.4(5) . . ?
C43 C44 H44 119.8 . . ?
C45 C44 H44 119.8 . . ?
C46 C45 C44 119.9(5) . . ?
C46 C45 H45 120.1 . . ?
C44 C45 H45 120.1 . . ?
C45 C46 C41 120.4(5) . . ?
C45 C46 H46 119.8 . . ?
C41 C46 H46 119.8 . . ?
O51 C51 C56 123.1(4) . . ?
O51 C51 C52 114.6(4) . . ?
C56 C51 C52 122.3(4) . . ?
C53 C52 C51 121.0(4) . . ?
C53 C52 N51 126.5(4) . . ?
C51 C52 N51 112.5(4) . . ?
C52 C53 C54 118.6(4) . . ?
C52 C53 H53 120.7 . . ?
C54 C53 H53 120.7 . . ?
C53 C54 C55 118.9(4) . . ?
C53 C54 C58 121.8(4) . . ?
C55 C54 C58 119.3(4) . . ?
C56 C55 C54 123.1(4) . . ?
C56 C55 H55 118.4 . . ?
C54 C55 H55 118.4 . . ?
C51 C56 C55 115.9(4) . . ?
C51 C56 C57 120.8(4) . . ?
C55 C56 C57 123.2(4) . . ?
C572 C57 C573 108.4(4) . . ?
C572 C57 C56 112.2(4) . . ?
C573 C57 C56 109.8(4) . . ?
C572 C57 C571 106.9(4) . . ?
C573 C57 C571 110.3(5) . . ?
C56 C57 C571 109.2(4) . . ?
C583 C58 C582 109.2(5) . . ?
C583 C58 C54 109.5(4) . . ?
C582 C58 C54 109.5(4) . . ?
C583 C58 C581 107.6(4) . . ?
C582 C58 C581 109.3(4) . . ?
C54 C58 C581 111.8(4) . . ?
O61 C61 C66 124.5(4) . . ?
O61 C61 C62 114.1(4) . . ?
C66 C61 C62 121.3(4) . . ?
C63 C62 N61 125.1(4) . . ?
C63 C62 C61 122.1(4) . . ?
N61 C62 C61 112.9(4) . . ?
C62 C63 C64 118.7(5) . . ?
C62 C63 H63 120.7 . . ?
C64 C63 H63 120.7 . . ?
C65 C64 C63 118.2(5) . . ?
C65 C64 C68 123.4(5) . . ?
C63 C64 C68 118.4(4) . . ?
C64 C65 C66 124.0(5) . . ?
C64 C65 H65 118.0 . . ?
C66 C65 H65 118.0 . . ?
C61 C66 C65 115.6(4) . . ?
C61 C66 C67 123.0(4) . . ?
C65 C66 C67 121.4(5) . . ?
C671 C67 C672 110.7(7) . . ?
C671 C67 C66 109.3(5) . . ?
C672 C67 C66 111.3(5) . . ?
C671 C67 C673 108.9(6) . . ?
C672 C67 C673 105.7(5) . . ?
C66 C67 C673 110.9(4) . . ?
C64 C68 C681 109.9(4) . . ?
C64 C68 C683 112.5(5) . . ?
C681 C68 C683 108.2(5) . . ?
C64 C68 C682 108.9(4) . . ?
C681 C68 C682 109.1(5) . . ?
C683 C68 C682 108.1(5) . . ?
O70 C70 O71 123.5(5) . . ?
O70 C70 C71 123.2(5) . . ?
O71 C70 C71 113.2(4) . . ?
C72 C71 C76 118.8(4) . . ?
C72 C71 C70 124.0(4) . . ?
C76 C71 C70 117.2(4) . . ?
C73 C72 C71 119.8(4) . . ?
C73 C72 N51 117.6(4) . . ?
C71 C72 N51 122.6(4) . . ?
C74 C73 C72 120.6(5) . . ?
C74 C73 H73 119.7 . . ?
C72 C73 H73 119.7 . . ?
C73 C74 C75 120.0(5) . . ?
C73 C74 H74 120.0 . . ?
C75 C74 H74 120.0 . . ?
C76 C75 C74 119.6(5) . . ?
C76 C75 H75 120.2 . . ?
C74 C75 H75 120.2 . . ?
C75 C76 C71 121.1(5) . . ?
C75 C76 H76 119.4 . . ?
C71 C76 H76 119.4 . . ?
O80 C80 O81 124.4(5) . . ?
O80 C80 C81 122.5(5) . . ?
O81 C80 C81 113.1(4) . . ?
C82 C81 C86 118.6(5) . . ?
C82 C81 C80 125.5(4) . . ?
C86 C81 C80 115.8(5) . . ?
C83 C82 C81 119.9(5) . . ?
C83 C82 N61 117.5(4) . . ?
C81 C82 N61 122.6(4) . . ?
C82 C83 C84 120.5(5) . . ?
C82 C83 H83 119.7 . . ?
C84 C83 H83 119.7 . . ?
C85 C84 C83 119.5(5) . . ?
C85 C84 H84 120.2 . . ?
C83 C84 H84 120.2 . . ?
C86 C85 C84 120.5(5) . . ?
C86 C85 H85 119.7 . . ?
C84 C85 H85 119.7 . . ?
C85 C86 C81 120.8(5) . . ?
C85 C86 H86 119.6 . . ?
C81 C86 H86 119.6 . . ?
C17 C171 H17A 109.5 . . ?
C17 C171 H17B 109.5 . . ?
H17A C171 H17B 109.5 . . ?
C17 C171 H17C 109.5 . . ?
H17A C171 H17C 109.5 . . ?
H17B C171 H17C 109.5 . . ?
C17 C172 H17D 109.5 . . ?
C17 C172 H17E 109.5 . . ?
H17D C172 H17E 109.5 . . ?
C17 C172 H17F 109.5 . . ?
H17D C172 H17F 109.5 . . ?
H17E C172 H17F 109.5 . . ?
C17 C173 H17G 109.5 . . ?
C17 C173 H17H 109.5 . . ?
H17G C173 H17H 109.5 . . ?
C17 C173 H17I 109.5 . . ?
H17G C173 H17I 109.5 . . ?
H17H C173 H17I 109.5 . . ?
C18 C181 H18A 109.5 . . ?
C18 C181 H18B 109.5 . . ?
H18A C181 H18B 109.5 . . ?
C18 C181 H18C 109.5 . . ?
H18A C181 H18C 109.5 . . ?
H18B C181 H18C 109.5 . . ?
C18 C182 H18D 109.5 . . ?
C18 C182 H18E 109.5 . . ?
H18D C182 H18E 109.5 . . ?
C18 C182 H18F 109.5 . . ?
H18D C182 H18F 109.5 . . ?
H18E C182 H18F 109.5 . . ?
C18 C183 H18G 109.5 . . ?
C18 C183 H18H 109.5 . . ?
H18G C183 H18H 109.5 . . ?
C18 C183 H18I 109.5 . . ?
H18G C183 H18I 109.5 . . ?
H18H C183 H18I 109.5 . . ?
C27 C271 H27A 109.5 . . ?
C27 C271 H27B 109.5 . . ?
H27A C271 H27B 109.5 . . ?
C27 C271 H27C 109.5 . . ?
H27A C271 H27C 109.5 . . ?
H27B C271 H27C 109.5 . . ?
C27 C272 H27D 109.5 . . ?
C27 C272 H27E 109.5 . . ?
H27D C272 H27E 109.5 . . ?
C27 C272 H27F 109.5 . . ?
H27D C272 H27F 109.5 . . ?
H27E C272 H27F 109.5 . . ?
C27 C273 H27G 109.5 . . ?
C27 C273 H27H 109.5 . . ?
H27G C273 H27H 109.5 . . ?
C27 C273 H27I 109.5 . . ?
H27G C273 H27I 109.5 . . ?
H27H C273 H27I 109.5 . . ?
C28 C281 H28A 109.5 . . ?
C28 C281 H28B 109.5 . . ?
H28A C281 H28B 109.5 . . ?
C28 C281 H28C 109.5 . . ?
H28A C281 H28C 109.5 . . ?
H28B C281 H28C 109.5 . . ?
C28 C282 H28D 109.5 . . ?
C28 C282 H28E 109.5 . . ?
H28D C282 H28E 109.5 . . ?
C28 C282 H28F 109.5 . . ?
H28D C282 H28F 109.5 . . ?
H28E C282 H28F 109.5 . . ?
C28 C283 H28G 109.5 . . ?
C28 C283 H28H 109.5 . . ?
H28G C283 H28H 109.5 . . ?
C28 C283 H28I 109.5 . . ?
H28G C283 H28I 109.5 . . ?
H28H C283 H28I 109.5 . . ?
C57 C571 H57A 109.5 . . ?
C57 C571 H57B 109.5 . . ?
H57A C571 H57B 109.5 . . ?
C57 C571 H57C 109.5 . . ?
H57A C571 H57C 109.5 . . ?
H57B C571 H57C 109.5 . . ?
C57 C572 H57D 109.5 . . ?
C57 C572 H57E 109.5 . . ?
H57D C572 H57E 109.5 . . ?
C57 C572 H57F 109.5 . . ?
H57D C572 H57F 109.5 . . ?
H57E C572 H57F 109.5 . . ?
C57 C573 H57G 109.5 . . ?
C57 C573 H57H 109.5 . . ?
H57G C573 H57H 109.5 . . ?
C57 C573 H57I 109.5 . . ?
H57G C573 H57I 109.5 . . ?
H57H C573 H57I 109.5 . . ?
C58 C581 H58A 109.5 . . ?
C58 C581 H58B 109.5 . . ?
H58A C581 H58B 109.5 . . ?
C58 C581 H58C 109.5 . . ?
H58A C581 H58C 109.5 . . ?
H58B C581 H58C 109.5 . . ?
C58 C582 H58D 109.5 . . ?
C58 C582 H58E 109.5 . . ?
H58D C582 H58E 109.5 . . ?
C58 C582 H58F 109.5 . . ?
H58D C582 H58F 109.5 . . ?
H58E C582 H58F 109.5 . . ?
C58 C583 H58G 109.5 . . ?
C58 C583 H58H 109.5 . . ?
H58G C583 H58H 109.5 . . ?
C58 C583 H58I 109.5 . . ?
H58G C583 H58I 109.5 . . ?
H58H C583 H58I 109.5 . . ?
C67 C671 H67A 109.5 . . ?
C67 C671 H67B 109.5 . . ?
H67A C671 H67B 109.5 . . ?
C67 C671 H67C 109.5 . . ?
H67A C671 H67C 109.5 . . ?
H67B C671 H67C 109.5 . . ?
C67 C672 H67D 109.5 . . ?
C67 C672 H67E 109.5 . . ?
H67D C672 H67E 109.5 . . ?
C67 C672 H67F 109.5 . . ?
H67D C672 H67F 109.5 . . ?
H67E C672 H67F 109.5 . . ?
C67 C673 H67G 109.5 . . ?
C67 C673 H67H 109.5 . . ?
H67G C673 H67H 109.5 . . ?
C67 C673 H67I 109.5 . . ?
H67G C673 H67I 109.5 . . ?
H67H C673 H67I 109.5 . . ?
C68 C681 H68A 109.5 . . ?
C68 C681 H68B 109.5 . . ?
H68A C681 H68B 109.5 . . ?
C68 C681 H68C 109.5 . . ?
H68A C681 H68C 109.5 . . ?
H68B C681 H68C 109.5 . . ?
C68 C682 H68D 109.5 . . ?
C68 C682 H68E 109.5 . . ?
H68D C682 H68E 109.5 . . ?
C68 C682 H68F 109.5 . . ?
H68D C682 H68F 109.5 . . ?
H68E C682 H68F 109.5 . . ?
C68 C683 H68G 109.5 . . ?
C68 C683 H68H 109.5 . . ?
H68G C683 H68H 109.5 . . ?
C68 C683 H68I 109.5 . . ?
H68G C683 H68I 109.5 . . ?
H68H C683 H68I 109.5 . . ?
C91 O91 H91 109.5 . . ?
O91 C91 H91A 109.5 . . ?
O91 C91 H91B 109.5 . . ?
H91A C91 H91B 109.5 . . ?
O91 C91 H91C 109.5 . . ?
H91A C91 H91C 109.5 . . ?
H91B C91 H91C 109.5 . . ?
C92 O92 H92 109.5 . . ?
O92 C92 H92A 109.5 . . ?
O92 C92 H92B 109.5 . . ?
H92A C92 H92B 109.5 . . ?
O92 C92 H92C 109.5 . . ?
H92A C92 H92C 109.5 . . ?
H92B C92 H92C 109.5 . . ?

loop_
_geom_bond_atom_site_label_1
_geom_bond_atom_site_label_2
_geom_bond_distance
_geom_bond_site_symmetry_2
_geom_bond_publ_flag
Os1 O1 1.704(3) . ?
Os1 O11 1.936(3) . ?
Os1 N11 1.936(4) . ?
Os1 N21 1.937(4) . ?
Os1 O21 1.941(3) . ?
Os2 O2 1.707(4) . ?
Os2 O51 1.934(3) . ?
Os2 N61 1.935(4) . ?
Os2 N51 1.935(4) . ?
Os2 O61 1.947(3) . ?
O11 C11 1.359(6) . ?
O21 C21 1.375(5) . ?
O30 C30 1.182(8) . ?
O31 C30 1.342(7) . ?
O31 C2 1.458(6) . ?
O40 C40 1.202(6) . ?
O41 C40 1.342(6) . ?
O41 C3 1.451(6) . ?
O51 C51 1.374(6) . ?
O61 C61 1.373(5) . ?
O70 C70 1.210(7) . ?
O71 C70 1.336(6) . ?
O71 C6 1.462(6) . ?
O80 C80 1.204(7) . ?
O81 C80 1.334(6) . ?
O81 C7 1.465(6) . ?
N11 C12 1.419(6) . ?
N11 C32 1.431(5) . ?
N21 C22 1.417(5) . ?
N21 C42 1.425(6) . ?
N51 C52 1.402(6) . ?
N51 C72 1.434(6) . ?
N61 C62 1.404(6) . ?
N61 C82 1.428(6) . ?
C1 C2 1.508(9) . ?
C1 H1A 0.9800 . ?
C1 H1B 0.9800 . ?
C1 H1C 0.9800 . ?
C2 C3 1.522(7) . ?
C2 H2 1.0000 . ?
C3 C4 1.520(8) . ?
C3 H3 1.0000 . ?
C4 H4A 0.9800 . ?
C4 H4B 0.9800 . ?
C4 H4C 0.9800 . ?
C5 C6 1.519(8) . ?
C5 H5A 0.9800 . ?
C5 H5B 0.9800 . ?
C5 H5C 0.9800 . ?
C6 C7 1.520(7) . ?
C6 H6 1.0000 . ?
C7 C8 1.516(8) . ?
C7 H7 1.0000 . ?
C8 H8A 0.9800 . ?
C8 H8B 0.9800 . ?
C8 H8C 0.9800 . ?
C11 C16 1.383(6) . ?
C11 C12 1.409(6) . ?
C12 C13 1.385(7) . ?
C13 C14 1.401(7) . ?
C13 H13 0.9500 . ?
C14 C15 1.399(7) . ?
C14 C18 1.532(6) . ?
C15 C16 1.405(7) . ?
C15 H15 0.9500 . ?
C16 C17 1.534(6) . ?
C17 C172 1.532(7) . ?
C17 C173 1.539(6) . ?
C17 C171 1.541(6) . ?
C18 C183 1.534(7) . ?
C18 C182 1.535(7) . ?
C18 C181 1.543(7) . ?
C21 C26 1.395(6) . ?
C21 C22 1.403(7) . ?
C22 C23 1.382(6) . ?
C23 C24 1.394(7) . ?
C23 H23 0.9500 . ?
C24 C25 1.398(7) . ?
C24 C28 1.526(6) . ?
C25 C26 1.409(7) . ?
C25 H25 0.9500 . ?
C26 C27 1.532(7) . ?
C27 C271 1.529(7) . ?
C27 C272 1.532(7) . ?
C27 C273 1.534(7) . ?
C28 C282 1.528(8) . ?
C28 C283 1.528(8) . ?
C28 C281 1.539(8) . ?
C30 C31 1.497(8) . ?
C31 C36 1.397(7) . ?
C31 C32 1.408(7) . ?
C32 C33 1.381(7) . ?
C33 C34 1.395(8) . ?
C33 H33 0.9500 . ?
C34 C35 1.375(10) . ?
C34 H34 0.9500 . ?
C35 C36 1.404(10) . ?
C35 H35 0.9500 . ?
C36 H36 0.9500 . ?
C40 C41 1.491(7) . ?
C41 C42 1.400(6) . ?
C41 C46 1.403(7) . ?
C42 C43 1.393(7) . ?
C43 C44 1.380(7) . ?
C43 H43 0.9500 . ?
C44 C45 1.387(7) . ?
C44 H44 0.9500 . ?
C45 C46 1.379(8) . ?
C45 H45 0.9500 . ?
C46 H46 0.9500 . ?
C51 C56 1.386(6) . ?
C51 C52 1.393(6) . ?
C52 C53 1.390(6) . ?
C53 C54 1.394(7) . ?
C53 H53 0.9500 . ?
C54 C55 1.410(7) . ?
C54 C58 1.535(6) . ?
C55 C56 1.398(7) . ?
C55 H55 0.9500 . ?
C56 C57 1.538(6) . ?
C57 C572 1.528(6) . ?
C57 C573 1.533(8) . ?
C57 C571 1.549(7) . ?
C58 C583 1.528(7) . ?
C58 C582 1.532(7) . ?
C58 C581 1.539(7) . ?
C61 C66 1.381(7) . ?
C61 C62 1.407(7) . ?
C62 C63 1.369(7) . ?
C63 C64 1.406(7) . ?
C63 H63 0.9500 . ?
C64 C65 1.396(7) . ?
C64 C68 1.528(7) . ?
C65 C66 1.412(7) . ?
C65 H65 0.9500 . ?
C66 C67 1.536(7) . ?
C67 C671 1.511(9) . ?
C67 C672 1.526(8) . ?
C67 C673 1.539(7) . ?
C68 C681 1.529(7) . ?
C68 C683 1.533(7) . ?
C68 C682 1.539(8) . ?
C70 C71 1.489(7) . ?
C71 C72 1.401(6) . ?
C71 C76 1.401(7) . ?
C72 C73 1.391(7) . ?
C73 C74 1.386(7) . ?
C73 H73 0.9500 . ?
C74 C75 1.394(8) . ?
C74 H74 0.9500 . ?
C75 C76 1.380(8) . ?
C75 H75 0.9500 . ?
C76 H76 0.9500 . ?
C80 C81 1.495(8) . ?
C81 C82 1.400(7) . ?
C81 C86 1.405(7) . ?
C82 C83 1.389(7) . ?
C83 C84 1.392(8) . ?
C83 H83 0.9500 . ?
C84 C85 1.382(10) . ?
C84 H84 0.9500 . ?
C85 C86 1.371(10) . ?
C85 H85 0.9500 . ?
C86 H86 0.9500 . ?
C171 H17A 0.9800 . ?
C171 H17B 0.9800 . ?
C171 H17C 0.9800 . ?
C172 H17D 0.9800 . ?
C172 H17E 0.9800 . ?
C172 H17F 0.9800 . ?
C173 H17G 0.9800 . ?
C173 H17H 0.9800 . ?
C173 H17I 0.9800 . ?
C181 H18A 0.9800 . ?
C181 H18B 0.9800 . ?
C181 H18C 0.9800 . ?
C182 H18D 0.9800 . ?
C182 H18E 0.9800 . ?
C182 H18F 0.9800 . ?
C183 H18G 0.9800 . ?
C183 H18H 0.9800 . ?
C183 H18I 0.9800 . ?
C271 H27A 0.9800 . ?
C271 H27B 0.9800 . ?
C271 H27C 0.9800 . ?
C272 H27D 0.9800 . ?
C272 H27E 0.9800 . ?
C272 H27F 0.9800 . ?
C273 H27G 0.9800 . ?
C273 H27H 0.9800 . ?
C273 H27I 0.9800 . ?
C281 H28A 0.9800 . ?
C281 H28B 0.9800 . ?
C281 H28C 0.9800 . ?
C282 H28D 0.9800 . ?
C282 H28E 0.9800 . ?
C282 H28F 0.9800 . ?
C283 H28G 0.9800 . ?
C283 H28H 0.9800 . ?
C283 H28I 0.9800 . ?
C571 H57A 0.9800 . ?
C571 H57B 0.9800 . ?
C571 H57C 0.9800 . ?
C572 H57D 0.9800 . ?
C572 H57E 0.9800 . ?
C572 H57F 0.9800 . ?
C573 H57G 0.9800 . ?
C573 H57H 0.9800 . ?
C573 H57I 0.9800 . ?
C581 H58A 0.9800 . ?
C581 H58B 0.9800 . ?
C581 H58C 0.9800 . ?
C582 H58D 0.9800 . ?
C582 H58E 0.9800 . ?
C582 H58F 0.9800 . ?
C583 H58G 0.9800 . ?
C583 H58H 0.9800 . ?
C583 H58I 0.9800 . ?
C671 H67A 0.9800 . ?
C671 H67B 0.9800 . ?
C671 H67C 0.9800 . ?
C672 H67D 0.9800 . ?
C672 H67E 0.9800 . ?
C672 H67F 0.9800 . ?
C673 H67G 0.9800 . ?
C673 H67H 0.9800 . ?
C673 H67I 0.9800 . ?
C681 H68A 0.9800 . ?
C681 H68B 0.9800 . ?
C681 H68C 0.9800 . ?
C682 H68D 0.9800 . ?
C682 H68E 0.9800 . ?
C682 H68F 0.9800 . ?
C683 H68G 0.9800 . ?
C683 H68H 0.9800 . ?
C683 H68I 0.9800 . ?
O91 C91 1.376(10) . ?
O91 H91 0.8400 . ?
C91 H91A 0.9800 . ?
C91 H91B 0.9800 . ?
C91 H91C 0.9800 . ?
O92 C92 1.388(13) . ?
O92 H92 0.8400 . ?
C92 H92A 0.9800 . ?
C92 H92B 0.9800 . ?
C92 H92C 0.9800 . ?
